data_6000086
loop_
_publ_author_name
'Irran, E.'
'Kollisch, K.'
'Leoni, S.'
'Nesper, R.'
'Henry, P. F.'
'Weller, M. T.'
'Schnick, W.'

_publ_section_title
;
 Ce-4[Si4O4N6]O - a hyperbolically layered oxonitridosilicate oxide with
 an ordered distribution of oxygen and nitrogen
;
_journal_name_full 'Chemistry - a European Journal'
_journal_page_first 2714
_journal_page_last 2720
_journal_paper_doi 10.1002/1521-3765(20000804)6:15<2714::AID-CHEM2714>3.0.CO;2-J
_journal_volume 6
_journal_year 2000
_chemical_formula_sum 'Ce4 N6 O5 Si4'
_space_group_name_H-M_alt 'P 21 3'
_cell_angle_alpha 90.000
_cell_angle_beta 90.000
_cell_angle_gamma 90.000
_cell_length_a 10.3367
_cell_length_b 10.3367
_cell_length_c 10.3367
_cell_volume 1104.45
_cod_database_code 6000086

loop_
_atom_site_label
_atom_site_fract_x
_atom_site_fract_y
_atom_site_fract_z
? ? ? ?
